data_7012255
loop_
_publ_author_name
'Fondo, Matilde'
'Garc\'ia-Deibe, Ana M.'
'Bermejo, Manuel R.'
'Sanmart\'in, Jes\'us'
'Llamas-Saiz, Antonio L.'

_publ_section_title
;
 Spontaneous carbon dioxide fixation: a &#x00B5;4-carbonate bridged
 tetranuclear zinc(ii) complex of a heptadentate Schiff base
;
_journal_issue 24
_journal_name_full 'Journal of the Chemical Society, Dalton Transactions'
_journal_page_first 4746
_journal_paper_doi 10.1039/b209328f
_journal_year 2002
_chemical_formula_moiety 'C55 H54 N8 O9 Zn4, 2(C2 H3 N), 4(H2 O)'
_chemical_formula_sum 'C59 H68 N10 O13 Zn4'
_chemical_formula_weight 1386.71
_space_group_IT_number 7
_symmetry_cell_setting monoclinic
_symmetry_Int_Tables_number 7
_symmetry_space_group_name_Hall 'P -2yac'
_symmetry_space_group_name_H-M 'P 1 n 1'
_atom_sites_solution_hydrogens geom
_atom_sites_solution_primary direct
_atom_sites_solution_secondary difmap
_audit_creation_method SHELXL-97
_cell_angle_alpha 90.00
_cell_angle_beta 109.784(4)
_cell_angle_gamma 90.00
_cell_formula_units_Z 2
_cell_length_a 11.828(2)
_cell_length_b 17.039(4)
_cell_length_c 15.706(3)
_cell_measurement_reflns_used 942
_cell_measurement_temperature 120(2)
_cell_measurement_theta_max 25.93
_cell_measurement_theta_min 2.89
_cell_volume 2978.5(10)
_computing_cell_refinement 'SAINT (Bruker AXS)'
_computing_data_collection 'SMART (Bruker AXS)'
_computing_data_reduction 'SAINT (Bruker AXS)'
_computing_structure_refinement 'SHELXL-97 (Sheldrick, 1997)'
_computing_structure_solution 'DIRDIF-99.2 for Windows (Beursken, 199'
_diffrn_ambient_temperature 120(2)
_diffrn_measured_fraction_theta_full 0.996
_diffrn_measured_fraction_theta_max 0.996
_diffrn_measurement_device_type 'Bruker SMART 1000'
_diffrn_measurement_method '\w scans'
_diffrn_radiation_monochromator graphite
_diffrn_radiation_probe x-ray
_diffrn_radiation_source 'fine-focus sealed tube'
_diffrn_radiation_type MoK\a
_diffrn_radiation_wavelength 0.71073
_diffrn_reflns_av_R_equivalents 0.0328
_diffrn_reflns_av_sigmaI/netI 0.0461
_diffrn_reflns_limit_h_max 12
_diffrn_reflns_limit_h_min -14
_diffrn_reflns_limit_k_max 21
_diffrn_reflns_limit_k_min 0
_diffrn_reflns_limit_l_max 18
_diffrn_reflns_limit_l_min -19
_diffrn_reflns_number 19198
_diffrn_reflns_theta_full 26.40
_diffrn_reflns_theta_max 26.40
_diffrn_reflns_theta_min 1.2
_exptl_absorpt_coefficient_mu 1.664
_exptl_absorpt_correction_T_max 1.0000
_exptl_absorpt_correction_T_min 0.5717
_exptl_absorpt_correction_type SADABS
_exptl_crystal_colour yellow
_exptl_crystal_density_diffrn 1.546
_exptl_crystal_density_method 'not measured'
_exptl_crystal_description prism
_exptl_crystal_F_000 1432
_exptl_crystal_size_max 0.24
_exptl_crystal_size_mid 0.20
_exptl_crystal_size_min 0.14
_refine_diff_density_max 2.108
_refine_diff_density_min -0.689
_refine_diff_density_rms 0.106
_refine_ls_abs_structure_details 'Flack H D (1983), Acta Cryst. A39, 876-881'
_refine_ls_abs_structure_Flack 0.507(16)
_refine_ls_extinction_method none
_refine_ls_goodness_of_fit_ref 1.032
_refine_ls_hydrogen_treatment mixed
_refine_ls_matrix_type full
_refine_ls_number_parameters 778
_refine_ls_number_reflns 9302
_refine_ls_number_restraints 2
_refine_ls_restrained_S_all 1.032
_refine_ls_R_factor_all 0.0668
_refine_ls_R_factor_gt 0.0499
_refine_ls_shift/su_max 0.014
_refine_ls_shift/su_mean 0.000
_refine_ls_structure_factor_coef Fsqd
_refine_ls_weighting_details 'calc w==1/[\s^2^(Fo^2^)+(0.0695P)^2^+7.0825P] where P==(Fo^2^+2Fc^2^)/3'
_refine_ls_weighting_scheme calc
_refine_ls_wR_factor_gt 0.1184
_refine_ls_wR_factor_ref 0.1320
_reflns_number_gt 7877
_reflns_number_total 9302
_reflns_threshold_expression >2sigma(I)
_cod_data_source_file b209328f.txt
_cod_data_source_block '[(Zn2L)2(CO3)].4H2O.2CH3CN_1b'
_cod_original_cell_volume 2978.5(11)
_cod_database_code 7012255

loop_
_symmetry_equiv_pos_as_xyz
'x, y, z'
'x+1/2, -y, z+1/2'

loop_
_atom_site_label
_atom_site_type_symbol
_atom_site_fract_x
_atom_site_fract_y
_atom_site_fract_z
_atom_site_U_iso_or_equiv
_atom_site_adp_type
_atom_site_occupancy
_atom_site_symmetry_multiplicity
_atom_site_calc_flag
_atom_site_refinement_flags
_atom_site_disorder_assembly
_atom_site_disorder_group
Zn11 Zn 0.50428(7) 0.84663(4) 0.49735(5) 0.02504(19) Uani 1 1 d . . .
Zn12 Zn 0.25096(7) 0.90104(4) 0.38942(5) 0.02395(18) Uani 1 1 d . . .
Zn21 Zn 0.32301(7) 0.61588(4) 0.61039(5) 0.02413(19) Uani 1 1 d . . .
Zn22 Zn 0.06218(7) 0.68116(4) 0.49262(5) 0.02480(19) Uani 1 1 d . . .
O11 O 0.3330(5) 0.8192(3) 0.4756(3) 0.0290(11) Uani 1 1 d . . .
O12 O 0.3587(5) 0.7103(3) 0.5523(4) 0.0374(13) Uani 1 1 d . . .
O13 O 0.1774(5) 0.7424(3) 0.4524(4) 0.0312(12) Uani 1 1 d . . .
O101 O 0.5411(4) 0.7551(3) 0.4348(3) 0.0247(11) Uani 1 1 d . . .
O102 O 0.1836(5) 0.8441(3) 0.2730(3) 0.0260(11) Uani 1 1 d . . .
O103 O 0.4223(4) 0.9202(3) 0.3875(3) 0.0243(11) Uani 1 1 d . . .
N101 N 0.6573(5) 0.8280(3) 0.6069(4) 0.0205(12) Uani 1 1 d . . .
N102 N 0.0907(6) 0.9527(3) 0.3721(4) 0.0230(12) Uani 1 1 d . . .
N103 N 0.4908(6) 0.9467(3) 0.5878(4) 0.0237(13) Uani 1 1 d . . .
N104 N 0.3002(5) 0.9874(3) 0.5096(4) 0.0240(13) Uani 1 1 d . . .
O201 O 0.3832(5) 0.6539(3) 0.7394(3) 0.0295(12) Uani 1 1 d . . .
O202 O 0.0203(5) 0.7679(3) 0.5622(4) 0.0304(12) Uani 1 1 d . . .
O203 O 0.1527(5) 0.6215(3) 0.6041(3) 0.0272(11) Uani 1 1 d . . .
N201 N 0.4765(6) 0.5535(3) 0.6338(4) 0.0247(13) Uani 1 1 d . . .
N202 N -0.0992(6) 0.6869(3) 0.3970(4) 0.0246(13) Uani 1 1 d . . .
N203 N 0.2598(5) 0.5270(3) 0.4925(4) 0.0210(12) Uani 1 1 d . . .
N204 N 0.0690(6) 0.5678(3) 0.4152(4) 0.0224(12) Uani 1 1 d . . .
C10 C 0.2858(8) 0.7543(4) 0.4952(6) 0.0250(14) Uani 1 1 d . . .
C100 C 0.6158(7) 0.6984(4) 0.4697(5) 0.0242(15) Uani 1 1 d . . .
C101 C 0.6083(7) 0.6281(4) 0.4227(6) 0.0294(16) Uani 1 1 d . . .
H101 H 0.5459 0.6220 0.3661 0.035 Uiso 1 1 calc R . .
C102 C 0.6881(7) 0.5667(4) 0.4550(5) 0.0301(17) Uani 1 1 d . . .
H102 H 0.6778 0.5197 0.4206 0.036 Uiso 1 1 calc R . .
C103 C 0.7817(7) 0.5723(4) 0.5356(5) 0.0310(17) Uani 1 1 d . . .
H103 H 0.8378 0.5306 0.5558 0.037 Uiso 1 1 calc R . .
C104 C 0.7929(7) 0.6405(4) 0.5874(5) 0.0265(15) Uani 1 1 d . . .
H104 H 0.8563 0.6446 0.6438 0.032 Uiso 1 1 calc R . .
C105 C 0.7113(6) 0.7033(4) 0.5569(5) 0.0214(14) Uani 1 1 d . . .
C106 C 0.7270(7) 0.7694(4) 0.6169(5) 0.0253(15) Uani 1 1 d . . .
H106 H 0.7969 0.7692 0.6694 0.030 Uiso 1 1 calc R . .
C107 C 0.6822(7) 0.8869(4) 0.6792(5) 0.0259(16) Uani 1 1 d . . .
H10A H 0.7698 0.8962 0.7052 0.031 Uiso 1 1 calc R . .
H10B H 0.6542 0.8673 0.7280 0.031 Uiso 1 1 calc R . .
C108 C 0.6181(7) 0.9640(4) 0.6417(5) 0.0245(15) Uani 1 1 d . . .
H10C H 0.6218 0.9999 0.6921 0.029 Uiso 1 1 calc R . .
H10D H 0.6581 0.9899 0.6031 0.029 Uiso 1 1 calc R . .
C109 C 0.4187(7) 0.9212(4) 0.6449(5) 0.0248(15) Uani 1 1 d . . .
H10E H 0.4494 0.9457 0.7055 0.030 Uiso 1 1 calc R . .
H10F H 0.4212 0.8634 0.6521 0.030 Uiso 1 1 calc R . .
C110 C 0.2909(7) 0.9492(4) 0.5927(5) 0.0269(16) Uani 1 1 d . . .
H11A H 0.2343 0.9044 0.5766 0.032 Uiso 1 1 calc R . .
H11B H 0.2631 0.9872 0.6290 0.032 Uiso 1 1 calc R . .
C111 C 0.2118(7) 1.0503(4) 0.4741(5) 0.0249(15) Uani 1 1 d . . .
H11C H 0.2316 1.0799 0.4268 0.030 Uiso 1 1 calc R . .
H11D H 0.2142 1.0871 0.5235 0.030 Uiso 1 1 calc R . .
C112 C 0.0879(7) 1.0155(4) 0.4348(5) 0.0262(16) Uani 1 1 d . . .
H11E H 0.0618 0.9943 0.4838 0.031 Uiso 1 1 calc R . .
H11F H 0.0301 1.0566 0.4024 0.031 Uiso 1 1 calc R . .
C113 C -0.0101(7) 0.9237(4) 0.3198(5) 0.0270(16) Uani 1 1 d . . .
H113 H -0.0811 0.9465 0.3244 0.032 Uiso 1 1 calc R . .
C114 C -0.0264(6) 0.8618(4) 0.2563(5) 0.0224(14) Uani 1 1 d . . .
C115 C -0.1455(8) 0.8375(4) 0.2087(5) 0.0305(17) Uani 1 1 d . . .
H115 H -0.2097 0.8636 0.2203 0.037 Uiso 1 1 calc R . .
C116 C -0.1721(8) 0.7777(4) 0.1465(6) 0.0364(18) Uani 1 1 d . . .
H116 H -0.2530 0.7623 0.1165 0.044 Uiso 1 1 calc R . .
C117 C -0.0778(8) 0.7397(4) 0.1280(6) 0.0351(18) Uani 1 1 d . . .
H117 H -0.0950 0.6982 0.0851 0.042 Uiso 1 1 calc R . .
C118 C 0.0399(8) 0.7621(4) 0.1716(5) 0.0311(17) Uani 1 1 d . . .
H118 H 0.1021 0.7354 0.1579 0.037 Uiso 1 1 calc R . .
C119 C 0.0705(7) 0.8232(4) 0.2358(5) 0.0247(16) Uani 1 1 d . . .
C120 C 0.4264(6) 1.0163(4) 0.5391(5) 0.0243(15) Uani 1 1 d . . .
H120 H 0.4358 1.0604 0.5831 0.029 Uiso 1 1 calc R . .
C121 C 0.4633(6) 1.0441(4) 0.4613(5) 0.0250(15) Uani 1 1 d . . .
C122 C 0.5011(7) 1.1213(4) 0.4606(5) 0.0340(17) Uani 1 1 d . . .
H122 H 0.5053 1.1544 0.5102 0.041 Uiso 1 1 calc R . .
C123 C 0.5326(7) 1.1516(5) 0.3903(6) 0.0378(18) Uani 1 1 d . . .
H123 H 0.5592 1.2044 0.3916 0.045 Uiso 1 1 calc R . .
C124 C 0.5244(7) 1.1029(4) 0.3174(6) 0.0348(18) Uani 1 1 d . . .
H124 H 0.5431 1.1232 0.2674 0.042 Uiso 1 1 calc R . .
C125 C 0.4899(7) 1.0264(4) 0.3166(5) 0.0296(16) Uani 1 1 d . . .
H125 H 0.4876 0.9939 0.2670 0.036 Uiso 1 1 calc R . .
C126 C 0.4571(6) 0.9943(4) 0.3892(5) 0.0237(14) Uani 1 1 d . . .
C200 C 0.4970(7) 0.6710(4) 0.7784(5) 0.0291(17) Uani 1 1 d . . .
C201 C 0.5294(9) 0.7283(5) 0.8488(6) 0.045(2) Uani 1 1 d . . .
H201 H 0.4677 0.7531 0.8650 0.054 Uiso 1 1 calc R . .
C202 C 0.6478(10) 0.7489(5) 0.8943(6) 0.054(3) Uani 1 1 d . . .
H202 H 0.6660 0.7872 0.9410 0.064 Uiso 1 1 calc R . .
C203 C 0.7394(9) 0.7141(5) 0.8723(6) 0.045(2) Uani 1 1 d . . .
H203 H 0.8204 0.7288 0.9034 0.054 Uiso 1 1 calc R . .
C204 C 0.7134(8) 0.6579(5) 0.8052(6) 0.040(2) Uani 1 1 d . . .
H204 H 0.7769 0.6339 0.7905 0.048 Uiso 1 1 calc R . .
C205 C 0.5923(7) 0.6357(4) 0.7576(5) 0.0303(17) Uani 1 1 d . . .
C206 C 0.5763(7) 0.5763(4) 0.6885(5) 0.0278(16) Uani 1 1 d . . .
H206 H 0.6466 0.5524 0.6840 0.033 Uiso 1 1 calc R . .
C207 C 0.4728(7) 0.4932(4) 0.5658(5) 0.0296(17) Uani 1 1 d . . .
H20A H 0.5295 0.4503 0.5940 0.035 Uiso 1 1 calc R . .
H20B H 0.4966 0.5163 0.5166 0.035 Uiso 1 1 calc R . .
C208 C 0.3451(7) 0.4612(4) 0.5278(5) 0.0274(16) Uani 1 1 d . . .
H20C H 0.3390 0.4235 0.4785 0.033 Uiso 1 1 calc R . .
H20D H 0.3246 0.4332 0.5759 0.033 Uiso 1 1 calc R . .
C209 C 0.2654(7) 0.5598(4) 0.4059(5) 0.0271(16) Uani 1 1 d . . .
H20E H 0.2947 0.5198 0.3726 0.033 Uiso 1 1 calc R . .
H20F H 0.3193 0.6059 0.4174 0.033 Uiso 1 1 calc R . .
C210 C 0.1363(7) 0.5832(4) 0.3527(5) 0.0263(15) Uani 1 1 d . . .
H21A H 0.1316 0.6393 0.3357 0.032 Uiso 1 1 calc R . .
H21B H 0.1041 0.5512 0.2970 0.032 Uiso 1 1 calc R . .
C211 C -0.0592(7) 0.5505(4) 0.3679(5) 0.0240(15) Uani 1 1 d . . .
H21C H -0.0948 0.5280 0.4112 0.029 Uiso 1 1 calc R . .
H21D H -0.0672 0.5113 0.3197 0.029 Uiso 1 1 calc R . .
C212 C -0.1254(7) 0.6245(4) 0.3270(5) 0.0269(16) Uani 1 1 d . . .
H21E H -0.0998 0.6419 0.2762 0.032 Uiso 1 1 calc R . .
H21F H -0.2129 0.6141 0.3030 0.032 Uiso 1 1 calc R . .
C213 C -0.1756(7) 0.7427(4) 0.3876(5) 0.0223(15) Uani 1 1 d . . .
H213 H -0.2500 0.7382 0.3394 0.027 Uiso 1 1 calc R . .
C214 C -0.1576(6) 0.8119(4) 0.4443(5) 0.0238(15) Uani 1 1 d . . .
C215 C -0.2448(7) 0.8724(4) 0.4163(5) 0.0257(15) Uani 1 1 d . . .
H215 H -0.3133 0.8642 0.3638 0.031 Uiso 1 1 calc R . .
C216 C -0.2343(7) 0.9416(4) 0.4614(6) 0.0323(17) Uani 1 1 d . . .
H216 H -0.2935 0.9813 0.4398 0.039 Uiso 1 1 calc R . .
C217 C -0.1368(8) 0.9535(4) 0.5389(6) 0.0338(19) Uani 1 1 d . . .
H217 H -0.1283 1.0021 0.5701 0.041 Uiso 1 1 calc R . .
C218 C -0.0512(8) 0.8954(4) 0.5717(5) 0.0283(17) Uani 1 1 d . . .
H218 H 0.0145 0.9046 0.6257 0.034 Uiso 1 1 calc R . .
C219 C -0.0597(6) 0.8221(4) 0.5260(5) 0.0218(14) Uani 1 1 d . . .
C220 C 0.1335(7) 0.5019(4) 0.4711(5) 0.0251(15) Uani 1 1 d . . .
H220 H 0.1190 0.4530 0.4337 0.030 Uiso 1 1 calc R . .
C221 C 0.0991(7) 0.4880(4) 0.5542(5) 0.0278(16) Uani 1 1 d . . .
C222 C 0.0576(7) 0.4162(5) 0.5713(6) 0.043(2) Uani 1 1 d . . .
H222 H 0.0511 0.3743 0.5300 0.051 Uiso 1 1 calc R . .
C223 C 0.0248(8) 0.4033(5) 0.6477(6) 0.042(2) Uani 1 1 d . . .
H223 H -0.0014 0.3531 0.6599 0.051 Uiso 1 1 calc R . .
C224 C 0.0319(8) 0.4661(6) 0.7048(6) 0.050(2) Uani 1 1 d . . .
H224 H 0.0067 0.4588 0.7556 0.059 Uiso 1 1 calc R . .
C225 C 0.0730(7) 0.5377(5) 0.6917(5) 0.0357(18) Uani 1 1 d . . .
H225 H 0.0773 0.5788 0.7335 0.043 Uiso 1 1 calc R . .
C226 C 0.1097(7) 0.5515(5) 0.6162(5) 0.0312(18) Uani 1 1 d . . .
N1S N 0.5398(16) 0.8433(11) 0.120(2) 0.222(13) Uani 1 1 d . . .
C10S C 0.4449(15) 0.8388(7) 0.1153(12) 0.092(5) Uani 1 1 d . . .
C11S C 0.3205(12) 0.8320(6) 0.1107(10) 0.070(3) Uani 1 1 d . . .
H11G H 0.2956 0.7769 0.1015 0.105 Uiso 1 1 calc R . .
H11H H 0.2694 0.8636 0.0601 0.105 Uiso 1 1 calc R . .
H11I H 0.3128 0.8510 0.1674 0.105 Uiso 1 1 calc R . .
N2S N 0.0373(16) 0.6303(8) 0.9056(14) 0.143(7) Uani 1 1 d . . .
C20S C 0.1367(18) 0.6446(7) 0.9154(13) 0.109(7) Uani 1 1 d . . .
C21S C 0.2544(12) 0.6606(7) 0.9145(11) 0.087(5) Uani 1 1 d . . .
H21G H 0.2642 0.6370 0.8606 0.131 Uiso 1 1 calc R . .
H21H H 0.3138 0.6383 0.9688 0.131 Uiso 1 1 calc R . .
H21I H 0.2661 0.7175 0.9136 0.131 Uiso 1 1 calc R . .
O1W O 0.3443(6) 0.7201(3) 0.2858(5) 0.0519(18) Uani 1 1 d . . .
H1WA H 0.4105 0.7239 0.3316 0.100 Uiso 1 1 d . . .
H1WB H 0.3242 0.7587 0.2838 0.100 Uiso 1 1 d . . .
O2W O 0.2438(7) 0.5909(5) 0.1878(6) 0.069(2) Uani 1 1 d . . .
H2WA H 0.2882 0.6093 0.2287 0.100 Uiso 1 1 d . . .
H2WB H 0.2425 0.6189 0.1431 0.100 Uiso 1 1 d . . .
O3W O 0.2123(6) 0.7777(4) 0.7252(5) 0.059(2) Uani 1 1 d . . .
H3WA H 0.1557 0.7799 0.6817 0.100 Uiso 1 1 d . . .
H3WB H 0.2582 0.7381 0.7243 0.100 Uiso 1 1 d . . .
O4W O 0.3104(7) 0.9136(5) 0.8097(6) 0.076(3) Uani 1 1 d . . .
H4WA H 0.2970 0.8747 0.7747 0.100 Uiso 1 1 d . . .
H4WB H 0.2641 0.9364 0.8374 0.100 Uiso 1 1 d . . .

loop_
_atom_site_aniso_label
_atom_site_aniso_U_11
_atom_site_aniso_U_22
_atom_site_aniso_U_33
_atom_site_aniso_U_23
_atom_site_aniso_U_13
_atom_site_aniso_U_12
Zn11 0.0198(4) 0.0230(4) 0.0285(4) -0.0062(3) 0.0032(3) 0.0004(3)
Zn12 0.0208(4) 0.0206(4) 0.0261(4) -0.0016(3) 0.0022(3) 0.0032(3)
Zn21 0.0234(5) 0.0196(4) 0.0245(4) 0.0006(3) 0.0016(3) 0.0036(3)
Zn22 0.0167(4) 0.0265(4) 0.0262(4) -0.0041(3) 0.0008(3) 0.0005(3)
O11 0.028(3) 0.024(2) 0.036(3) 0.005(2) 0.011(2) -0.001(2)
O12 0.030(3) 0.033(3) 0.041(3) 0.015(2) 0.000(3) 0.001(2)
O13 0.017(3) 0.036(3) 0.038(3) 0.000(2) 0.006(2) -0.007(2)
O101 0.019(3) 0.023(2) 0.029(3) -0.0079(19) 0.004(2) -0.002(2)
O102 0.020(3) 0.027(2) 0.027(3) -0.003(2) 0.003(2) 0.001(2)
O103 0.021(3) 0.025(2) 0.026(3) -0.003(2) 0.007(2) 0.008(2)
N101 0.011(3) 0.027(3) 0.020(3) -0.003(2) 0.001(2) -0.006(2)
N102 0.019(3) 0.020(3) 0.028(3) 0.001(2) 0.005(3) -0.002(2)
N103 0.024(3) 0.022(3) 0.022(3) -0.005(2) 0.004(3) -0.001(2)
N104 0.020(3) 0.017(3) 0.035(4) 0.000(2) 0.009(3) 0.004(2)
O201 0.028(3) 0.030(3) 0.022(3) -0.008(2) -0.002(2) 0.003(2)
O202 0.024(3) 0.034(3) 0.029(3) -0.004(2) 0.003(2) 0.008(2)
O203 0.023(3) 0.029(2) 0.026(3) -0.001(2) 0.003(2) 0.005(2)
N201 0.021(3) 0.022(3) 0.029(3) 0.004(2) 0.006(3) 0.003(2)
N202 0.028(4) 0.022(3) 0.026(3) -0.001(2) 0.013(3) -0.005(2)
N203 0.020(3) 0.021(3) 0.019(3) -0.001(2) 0.004(2) 0.002(2)
N204 0.023(3) 0.021(3) 0.025(3) 0.000(2) 0.009(3) 0.001(2)
C10 0.028(4) 0.019(3) 0.028(3) -0.002(3) 0.008(3) -0.003(3)
C100 0.022(4) 0.024(3) 0.027(4) -0.002(3) 0.009(3) -0.002(3)
C101 0.012(4) 0.033(4) 0.041(5) -0.009(3) 0.005(3) -0.001(3)
C102 0.030(4) 0.021(3) 0.039(4) -0.011(3) 0.010(4) -0.001(3)
C103 0.030(4) 0.025(3) 0.039(5) 0.011(3) 0.013(4) 0.009(3)
C104 0.026(4) 0.029(3) 0.025(4) 0.002(3) 0.009(3) 0.002(3)
C105 0.020(4) 0.023(3) 0.025(4) 0.005(3) 0.012(3) 0.001(3)
C106 0.019(4) 0.026(3) 0.026(4) 0.000(3) 0.001(3) 0.001(3)
C107 0.025(4) 0.029(4) 0.020(4) -0.007(3) 0.003(3) 0.005(3)
C108 0.021(4) 0.029(3) 0.023(4) -0.011(3) 0.006(3) -0.007(3)
C109 0.028(4) 0.023(3) 0.024(4) 0.000(3) 0.010(3) 0.001(3)
C110 0.023(4) 0.025(3) 0.032(4) 0.001(3) 0.009(3) 0.001(3)
C111 0.027(4) 0.017(3) 0.031(4) -0.001(3) 0.009(3) 0.006(3)
C112 0.024(4) 0.032(4) 0.027(4) -0.002(3) 0.016(3) 0.005(3)
C113 0.024(4) 0.024(3) 0.034(4) 0.020(3) 0.011(3) 0.001(3)
C114 0.018(4) 0.022(3) 0.026(4) 0.008(3) 0.006(3) -0.002(3)
C115 0.027(4) 0.032(4) 0.029(4) 0.014(3) 0.004(3) -0.005(3)
C116 0.028(4) 0.037(4) 0.033(4) 0.005(3) -0.004(3) -0.011(3)
C117 0.044(5) 0.023(3) 0.032(4) -0.005(3) 0.005(4) -0.012(3)
C118 0.039(5) 0.023(3) 0.026(4) 0.004(3) 0.004(3) -0.004(3)
C119 0.031(4) 0.020(3) 0.018(4) 0.004(3) 0.001(3) 0.002(3)
C120 0.020(4) 0.027(3) 0.025(4) -0.007(3) 0.006(3) -0.001(3)
C121 0.020(4) 0.029(3) 0.026(4) 0.000(3) 0.008(3) 0.006(3)
C122 0.031(5) 0.038(4) 0.034(4) 0.002(3) 0.012(4) -0.002(3)
C123 0.035(5) 0.037(4) 0.043(5) 0.004(4) 0.014(4) -0.007(4)
C124 0.029(4) 0.040(4) 0.035(5) 0.012(3) 0.010(4) 0.002(3)
C125 0.025(4) 0.042(4) 0.017(3) 0.000(3) 0.001(3) 0.008(3)
C126 0.014(3) 0.028(3) 0.028(4) 0.005(3) 0.006(3) -0.001(3)
C200 0.024(4) 0.024(3) 0.031(4) 0.007(3) -0.001(3) 0.002(3)
C201 0.049(6) 0.034(4) 0.037(5) -0.002(3) -0.005(4) 0.001(4)
C202 0.069(7) 0.030(4) 0.041(5) 0.004(4) -0.010(5) -0.013(4)
C203 0.035(5) 0.038(4) 0.045(5) 0.011(4) -0.009(4) -0.022(4)
C204 0.032(5) 0.038(4) 0.041(5) 0.017(4) 0.000(4) -0.011(4)
C205 0.031(4) 0.026(3) 0.024(4) 0.014(3) -0.004(3) -0.008(3)
C206 0.019(4) 0.027(3) 0.031(4) 0.008(3) 0.000(3) 0.000(3)
C207 0.024(4) 0.027(3) 0.032(4) 0.001(3) 0.002(3) 0.002(3)
C208 0.024(4) 0.022(3) 0.037(4) -0.002(3) 0.011(3) 0.002(3)
C209 0.026(4) 0.028(3) 0.028(4) 0.002(3) 0.011(3) 0.002(3)
C210 0.020(4) 0.031(4) 0.029(4) 0.000(3) 0.008(3) 0.003(3)
C211 0.021(4) 0.020(3) 0.024(4) -0.004(3) -0.002(3) -0.008(3)
C212 0.022(4) 0.025(3) 0.026(4) -0.003(3) -0.001(3) -0.003(3)
C213 0.020(4) 0.025(3) 0.026(4) 0.007(3) 0.012(3) -0.006(3)
C214 0.016(4) 0.028(3) 0.029(4) 0.006(3) 0.009(3) -0.004(3)
C215 0.014(4) 0.030(3) 0.038(4) 0.009(3) 0.015(3) 0.000(3)
C216 0.026(4) 0.036(4) 0.038(4) 0.007(3) 0.015(4) 0.005(3)
C217 0.037(5) 0.028(4) 0.045(5) 0.009(3) 0.025(4) 0.005(3)
C218 0.034(5) 0.028(4) 0.024(4) -0.005(3) 0.010(3) 0.001(3)
C219 0.016(4) 0.023(3) 0.027(4) 0.003(3) 0.008(3) 0.003(3)
C220 0.026(4) 0.023(3) 0.023(4) -0.002(3) 0.005(3) -0.007(3)
C221 0.023(4) 0.032(4) 0.027(4) 0.012(3) 0.006(3) -0.002(3)
C222 0.029(5) 0.042(4) 0.050(5) 0.018(4) 0.004(4) -0.002(4)
C223 0.033(5) 0.036(4) 0.050(5) 0.024(4) 0.004(4) -0.004(4)
C224 0.039(5) 0.063(6) 0.039(5) 0.022(4) 0.002(4) -0.005(4)
C225 0.029(4) 0.049(5) 0.026(4) 0.004(3) 0.005(3) 0.001(4)
C226 0.028(5) 0.043(4) 0.020(4) 0.008(3) 0.004(3) 0.011(3)
N1S 0.097(14) 0.157(16) 0.46(4) 0.10(2) 0.15(2) 0.059(12)
C10S 0.074(10) 0.064(8) 0.152(14) 0.024(8) 0.055(10) 0.020(7)
C11S 0.063(8) 0.051(5) 0.108(10) 0.017(6) 0.045(8) 0.004(5)
N2S 0.155(16) 0.087(9) 0.25(2) 0.044(11) 0.154(16) 0.030(9)
C20S 0.141(16) 0.048(7) 0.194(18) 0.035(8) 0.129(15) 0.036(8)
C21S 0.056(8) 0.058(7) 0.118(12) -0.012(7) -0.011(8) 0.012(6)
O1W 0.035(4) 0.039(3) 0.056(4) -0.022(3) -0.017(3) 0.012(3)
O2W 0.042(4) 0.081(5) 0.085(6) -0.045(4) 0.025(4) -0.018(4)
O3W 0.050(4) 0.047(3) 0.056(4) -0.027(3) -0.014(3) 0.019(3)
O4W 0.057(5) 0.085(5) 0.099(6) -0.062(5) 0.044(5) -0.036(4)

loop_
_atom_type_symbol
_atom_type_description
_atom_type_scat_dispersion_real
_atom_type_scat_dispersion_imag
_atom_type_scat_source
C C 0.0033 0.0016 'International Tables Vol C Tables 4.2.6.8 and 6.1.1.4'
H H 0.0000 0.0000 'International Tables Vol C Tables 4.2.6.8 and 6.1.1.4'
N N 0.0061 0.0033 'International Tables Vol C Tables 4.2.6.8 and 6.1.1.4'
O O 0.0106 0.0060 'International Tables Vol C Tables 4.2.6.8 and 6.1.1.4'
Zn Zn 0.2839 1.4301 'International Tables Vol C Tables 4.2.6.8 and 6.1.1.4'

loop_
_geom_angle_atom_site_label_1
_geom_angle_atom_site_label_2
_geom_angle_atom_site_label_3
_geom_angle
_geom_angle_site_symmetry_1
_geom_angle_site_symmetry_3
_geom_angle_publ_flag
O101 Zn11 O11 96.5(2) . . ?
O101 Zn11 N101 90.8(2) . . ?
O11 Zn11 N101 131.5(2) . . ?
O101 Zn11 O103 100.52(19) . . ?
O11 Zn11 O103 80.69(19) . . ?
N101 Zn11 O103 144.6(2) . . ?
O101 Zn11 N103 170.4(2) . . ?
O11 Zn11 N103 90.1(2) . . ?
N101 Zn11 N103 79.6(2) . . ?
O103 Zn11 N103 87.4(2) . . ?
O101 Zn11 Zn12 107.80(15) . . ?
O11 Zn11 Zn12 39.13(14) . . ?
N101 Zn11 Zn12 159.12(16) . . ?
O103 Zn11 Zn12 42.49(14) . . ?
N103 Zn11 Zn12 81.65(17) . . ?
O11 Zn12 O102 103.8(2) . . ?
O11 Zn12 N102 128.7(2) . . ?
O102 Zn12 N102 91.3(2) . . ?
O11 Zn12 O103 82.1(2) . . ?
O102 Zn12 O103 98.9(2) . . ?
N102 Zn12 O103 144.1(2) . . ?
O11 Zn12 N104 87.7(2) . . ?
O102 Zn12 N104 167.9(2) . . ?
N102 Zn12 N104 78.4(2) . . ?
O103 Zn12 N104 86.20(19) . . ?
O11 Zn12 Zn11 39.99(15) . . ?
O102 Zn12 Zn11 112.14(15) . . ?
N102 Zn12 Zn11 155.22(18) . . ?
O103 Zn12 Zn11 43.10(14) . . ?
N104 Zn12 Zn11 79.07(15) . . ?
O12 Zn21 O203 108.1(2) . . ?
O12 Zn21 O201 98.4(2) . . ?
O203 Zn21 O201 92.4(2) . . ?
O12 Zn21 N201 101.2(2) . . ?
O203 Zn21 N201 149.9(2) . . ?
O201 Zn21 N201 89.8(2) . . ?
O12 Zn21 N203 103.1(2) . . ?
O203 Zn21 N203 86.8(2) . . ?
O201 Zn21 N203 157.7(2) . . ?
N201 Zn21 N203 80.2(2) . . ?
O13 Zn22 N202 108.7(2) . . ?
O13 Zn22 O203 109.0(2) . . ?
N202 Zn22 O203 141.2(2) . . ?
O13 Zn22 O202 96.3(2) . . ?
N202 Zn22 O202 91.4(2) . . ?
O203 Zn22 O202 93.2(2) . . ?
O13 Zn22 N204 97.1(2) . . ?
N202 Zn22 N204 80.7(2) . . ?
O203 Zn22 N204 86.1(2) . . ?
O202 Zn22 N204 166.1(2) . . ?
C10 O11 Zn12 127.4(5) . . ?
C10 O11 Zn11 129.9(5) . . ?
Zn12 O11 Zn11 100.9(2) . . ?
C10 O12 Zn21 128.0(5) . . ?
C10 O13 Zn22 127.3(5) . . ?
C100 O101 Zn11 127.7(5) . . ?
C119 O102 Zn12 125.0(4) . . ?
C126 O103 Zn12 116.8(4) . . ?
C126 O103 Zn11 120.1(4) . . ?
Zn12 O103 Zn11 94.4(2) . . ?
C106 N101 C107 119.4(6) . . ?
C106 N101 Zn11 125.1(5) . . ?
C107 N101 Zn11 115.5(4) . . ?
C113 N102 C112 118.7(6) . . ?
C113 N102 Zn12 122.6(5) . . ?
C112 N102 Zn12 117.5(5) . . ?
C120 N103 C108 112.4(5) . . ?
C120 N103 C109 104.2(5) . . ?
C108 N103 C109 112.9(6) . . ?
C120 N103 Zn11 114.6(4) . . ?
C108 N103 Zn11 103.6(4) . . ?
C109 N103 Zn11 109.5(4) . . ?
C111 N104 C120 112.8(5) . . ?
C111 N104 C110 113.2(5) . . ?
C120 N104 C110 103.5(6) . . ?
C111 N104 Zn12 101.8(4) . . ?
C120 N104 Zn12 114.5(4) . . ?
C110 N104 Zn12 111.3(4) . . ?
C200 O201 Zn21 120.0(5) . . ?
C219 O202 Zn22 124.2(5) . . ?
C226 O203 Zn21 112.3(4) . . ?
C226 O203 Zn22 117.6(5) . . ?
Zn21 O203 Zn22 107.6(2) . . ?
C206 N201 C207 119.9(6) . . ?
C206 N201 Zn21 122.4(5) . . ?
C207 N201 Zn21 115.4(5) . . ?
C213 N202 C212 118.8(7) . . ?
C213 N202 Zn22 125.4(5) . . ?
C212 N202 Zn22 115.4(5) . . ?
C220 N203 C208 111.8(5) . . ?
C220 N203 C209 104.7(5) . . ?
C208 N203 C209 112.9(5) . . ?
C220 N203 Zn21 113.5(4) . . ?
C208 N203 Zn21 101.6(4) . . ?
C209 N203 Zn21 112.6(4) . . ?
C220 N204 C211 112.6(5) . . ?
C220 N204 C210 104.1(5) . . ?
C211 N204 C210 113.2(6) . . ?
C220 N204 Zn22 115.4(4) . . ?
C211 N204 Zn22 102.7(4) . . ?
C210 N204 Zn22 109.0(4) . . ?
O13 C10 O12 128.3(7) . . ?
O13 C10 O11 116.7(7) . . ?
O12 C10 O11 115.0(8) . . ?
O101 C100 C101 120.2(7) . . ?
O101 C100 C105 123.8(6) . . ?
C101 C100 C105 115.9(7) . . ?
C102 C101 C100 122.9(8) . . ?
C102 C101 H101 118.6 . . ?
C100 C101 H101 118.6 . . ?
C103 C102 C101 121.4(7) . . ?
C103 C102 H102 119.3 . . ?
C101 C102 H102 119.3 . . ?
C102 C103 C104 118.7(7) . . ?
C102 C103 H103 120.6 . . ?
C104 C103 H103 120.6 . . ?
C103 C104 C105 120.9(7) . . ?
C103 C104 H104 119.6 . . ?
C105 C104 H104 119.6 . . ?
C104 C105 C106 116.7(7) . . ?
C104 C105 C100 120.1(6) . . ?
C106 C105 C100 123.2(6) . . ?
N101 C106 C105 126.9(7) . . ?
N101 C106 H106 116.6 . . ?
C105 C106 H106 116.6 . . ?
N101 C107 C108 110.2(6) . . ?
N101 C107 H10A 109.6 . . ?
C108 C107 H10A 109.6 . . ?
N101 C107 H10B 109.6 . . ?
C108 C107 H10B 109.6 . . ?
H10A C107 H10B 108.1 . . ?
N103 C108 C107 108.8(5) . . ?
N103 C108 H10C 109.9 . . ?
C107 C108 H10C 109.9 . . ?
N103 C108 H10D 109.9 . . ?
C107 C108 H10D 109.9 . . ?
H10C C108 H10D 108.3 . . ?
N103 C109 C110 104.4(6) . . ?
N103 C109 H10E 110.9 . . ?
C110 C109 H10E 110.9 . . ?
N103 C109 H10F 110.9 . . ?
C110 C109 H10F 110.9 . . ?
H10E C109 H10F 108.9 . . ?
N104 C110 C109 104.6(6) . . ?
N104 C110 H11A 110.8 . . ?
C109 C110 H11A 110.8 . . ?
N104 C110 H11B 110.8 . . ?
C109 C110 H11B 110.8 . . ?
H11A C110 H11B 108.9 . . ?
N104 C111 C112 109.8(5) . . ?
N104 C111 H11C 109.7 . . ?
C112 C111 H11C 109.7 . . ?
N104 C111 H11D 109.7 . . ?
C112 C111 H11D 109.7 . . ?
H11C C111 H11D 108.2 . . ?
N102 C112 C111 108.9(5) . . ?
N102 C112 H11E 109.9 . . ?
C111 C112 H11E 109.9 . . ?
N102 C112 H11F 109.9 . . ?
C111 C112 H11F 109.9 . . ?
H11E C112 H11F 108.3 . . ?
N102 C113 C114 127.3(7) . . ?
N102 C113 H113 116.3 . . ?
C114 C113 H113 116.3 . . ?
C115 C114 C113 117.6(7) . . ?
C115 C114 C119 118.0(7) . . ?
C113 C114 C119 124.4(7) . . ?
C116 C115 C114 122.7(8) . . ?
C116 C115 H115 118.6 . . ?
C114 C115 H115 118.6 . . ?
C115 C116 C117 118.9(8) . . ?
C115 C116 H116 120.5 . . ?
C117 C116 H116 120.5 . . ?
C118 C117 C116 120.5(7) . . ?
C118 C117 H117 119.7 . . ?
C116 C117 H117 119.7 . . ?
C117 C118 C119 122.1(8) . . ?
C117 C118 H118 119.0 . . ?
C119 C118 H118 119.0 . . ?
O102 C119 C118 119.7(7) . . ?
O102 C119 C114 122.7(6) . . ?
C118 C119 C114 117.6(7) . . ?
N103 C120 N104 100.5(5) . . ?
N103 C120 C121 115.6(6) . . ?
N104 C120 C121 112.7(6) . . ?
N103 C120 H120 109.2 . . ?
N104 C120 H120 109.2 . . ?
C121 C120 H120 109.2 . . ?
C122 C121 C126 119.7(6) . . ?
C122 C121 C120 119.1(6) . . ?
C126 C121 C120 121.2(6) . . ?
C123 C122 C121 122.4(7) . . ?
C123 C122 H122 118.8 . . ?
C121 C122 H122 118.8 . . ?
C122 C123 C124 118.2(7) . . ?
C122 C123 H123 120.9 . . ?
C124 C123 H123 120.9 . . ?
C125 C124 C123 121.0(7) . . ?
C125 C124 H124 119.5 . . ?
C123 C124 H124 119.5 . . ?
C124 C125 C126 121.2(7) . . ?
C124 C125 H125 119.4 . . ?
C126 C125 H125 119.4 . . ?
O103 C126 C121 121.6(6) . . ?
O103 C126 C125 120.9(6) . . ?
C121 C126 C125 117.4(6) . . ?
O201 C200 C205 124.9(7) . . ?
O201 C200 C201 118.6(8) . . ?
C205 C200 C201 116.4(8) . . ?
C202 C201 C200 122.2(9) . . ?
C202 C201 H201 118.9 . . ?
C200 C201 H201 118.9 . . ?
C203 C202 C201 120.3(9) . . ?
C203 C202 H202 119.8 . . ?
C201 C202 H202 119.8 . . ?
C202 C203 C204 120.0(9) . . ?
C202 C203 H203 120.0 . . ?
C204 C203 H203 120.0 . . ?
C203 C204 C205 120.7(9) . . ?
C203 C204 H204 119.7 . . ?
C205 C204 H204 119.7 . . ?
C200 C205 C204 120.4(8) . . ?
C200 C205 C206 124.0(7) . . ?
C204 C205 C206 115.6(8) . . ?
N201 C206 C205 125.4(7) . . ?
N201 C206 H206 117.3 . . ?
C205 C206 H206 117.3 . . ?
N201 C207 C208 108.5(6) . . ?
N201 C207 H20A 110.0 . . ?
C208 C207 H20A 110.0 . . ?
N201 C207 H20B 110.0 . . ?
C208 C207 H20B 110.0 . . ?
H20A C207 H20B 108.4 . . ?
N203 C208 C207 109.5(6) . . ?
N203 C208 H20C 109.8 . . ?
C207 C208 H20C 109.8 . . ?
N203 C208 H20D 109.8 . . ?
C207 C208 H20D 109.8 . . ?
H20C C208 H20D 108.2 . . ?
N203 C209 C210 104.7(6) . . ?
N203 C209 H20E 110.8 . . ?
C210 C209 H20E 110.8 . . ?
N203 C209 H20F 110.8 . . ?
C210 C209 H20F 110.8 . . ?
H20E C209 H20F 108.9 . . ?
N204 C210 C209 104.7(6) . . ?
N204 C210 H21A 110.8 . . ?
C209 C210 H21A 110.8 . . ?
N204 C210 H21B 110.8 . . ?
C209 C210 H21B 110.8 . . ?
H21A C210 H21B 108.9 . . ?
N204 C211 C212 110.1(5) . . ?
N204 C211 H21C 109.6 . . ?
C212 C211 H21C 109.6 . . ?
N204 C211 H21D 109.6 . . ?
C212 C211 H21D 109.6 . . ?
H21C C211 H21D 108.1 . . ?
N202 C212 C211 109.6(6) . . ?
N202 C212 H21E 109.8 . . ?
C211 C212 H21E 109.8 . . ?
N202 C212 H21F 109.8 . . ?
C211 C212 H21F 109.8 . . ?
H21E C212 H21F 108.2 . . ?
N202 C213 C214 125.4(7) . . ?
N202 C213 H213 117.3 . . ?
C214 C213 H213 117.3 . . ?
C219 C214 C215 118.5(6) . . ?
C219 C214 C213 124.1(6) . . ?
C215 C214 C213 117.4(7) . . ?
C216 C215 C214 122.7(7) . . ?
C216 C215 H215 118.7 . . ?
C214 C215 H215 118.7 . . ?
C215 C216 C217 119.3(7) . . ?
C215 C216 H216 120.4 . . ?
C217 C216 H216 120.4 . . ?
C216 C217 C218 120.7(7) . . ?
C216 C217 H217 119.6 . . ?
C218 C217 H217 119.6 . . ?
C217 C218 C219 121.4(8) . . ?
C217 C218 H218 119.3 . . ?
C219 C218 H218 119.3 . . ?
O202 C219 C214 123.8(6) . . ?
O202 C219 C218 118.9(7) . . ?
C214 C219 C218 117.3(6) . . ?
N204 C220 N203 101.2(5) . . ?
N204 C220 C221 113.5(6) . . ?
N203 C220 C221 113.3(6) . . ?
N204 C220 H220 109.5 . . ?
N203 C220 H220 109.5 . . ?
C221 C220 H220 109.5 . . ?
C222 C221 C226 119.5(7) . . ?
C222 C221 C220 121.6(7) . . ?
C226 C221 C220 118.8(6) . . ?
C221 C222 C223 121.9(9) . . ?
C221 C222 H222 119.1 . . ?
C223 C222 H222 119.1 . . ?
C224 C223 C222 117.5(7) . . ?
C224 C223 H223 121.3 . . ?
C222 C223 H223 121.3 . . ?
C225 C224 C223 123.1(8) . . ?
C225 C224 H224 118.4 . . ?
C223 C224 H224 118.4 . . ?
C224 C225 C226 120.3(8) . . ?
C224 C225 H225 119.8 . . ?
C226 C225 H225 119.8 . . ?
O203 C226 C225 120.5(7) . . ?
O203 C226 C221 121.8(6) . . ?
C225 C226 C221 117.6(7) . . ?
N1S C10S C11S 179(2) . . ?
C10S C11S H11G 109.5 . . ?
C10S C11S H11H 109.5 . . ?
H11G C11S H11H 109.5 . . ?
C10S C11S H11I 109.5 . . ?
H11G C11S H11I 109.5 . . ?
H11H C11S H11I 109.5 . . ?
N2S C20S C21S 172(2) . . ?
C20S C21S H21G 109.5 . . ?
C20S C21S H21H 109.5 . . ?
H21G C21S H21H 109.5 . . ?
C20S C21S H21I 109.5 . . ?
H21G C21S H21I 109.5 . . ?
H21H C21S H21I 109.5 . . ?
H1WA O1W H1WB 99.5 . . ?
H2WA O2W H2WB 106.6 . . ?
H3WA O3W H3WB 112.3 . . ?
H4WA O4W H4WB 130.4 . . ?

loop_
_geom_bond_atom_site_label_1
_geom_bond_atom_site_label_2
_geom_bond_distance
_geom_bond_site_symmetry_2
_geom_bond_publ_flag
Zn11 O101 1.970(4) . ?
Zn11 O11 1.993(5) . ?
Zn11 N101 2.057(6) . ?
Zn11 O103 2.087(5) . ?
Zn11 N103 2.258(5) . ?
Zn11 Zn12 3.0451(13) . ?
Zn12 O11 1.957(5) . ?
Zn12 O102 1.984(5) . ?
Zn12 N102 2.023(6) . ?
Zn12 O103 2.063(5) . ?
Zn12 N104 2.307(6) . ?
Zn21 O12 1.965(5) . ?
Zn21 O203 1.985(5) . ?
Zn21 O201 2.013(5) . ?
Zn21 N201 2.027(6) . ?
Zn21 N203 2.312(6) . ?
Zn22 O13 1.982(5) . ?
Zn22 N202 1.992(7) . ?
Zn22 O203 1.995(5) . ?
Zn22 O202 1.998(5) . ?
Zn22 N204 2.298(5) . ?
O11 C10 1.321(9) . ?
O12 C10 1.259(10) . ?
O13 C10 1.246(10) . ?
O101 C100 1.298(9) . ?
O102 C119 1.314(9) . ?
O103 C126 1.327(8) . ?
N101 C106 1.270(9) . ?
N101 C107 1.469(8) . ?
N102 C113 1.295(9) . ?
N102 C112 1.462(9) . ?
N103 C120 1.476(9) . ?
N103 C108 1.486(9) . ?
N103 C109 1.497(9) . ?
N104 C111 1.469(8) . ?
N104 C120 1.489(9) . ?
N104 C110 1.496(9) . ?
O201 C200 1.310(9) . ?
O202 C219 1.306(8) . ?
O203 C226 1.335(9) . ?
N201 C206 1.263(9) . ?
N201 C207 1.472(9) . ?
N202 C213 1.285(9) . ?
N202 C212 1.485(9) . ?
N203 C220 1.480(9) . ?
N203 C208 1.484(9) . ?
N203 C209 1.491(9) . ?
N204 C220 1.470(9) . ?
N204 C211 1.474(9) . ?
N204 C210 1.481(9) . ?
C100 C101 1.394(10) . ?
C100 C105 1.453(11) . ?
C101 C102 1.384(11) . ?
C101 H101 0.9500 . ?
C102 C103 1.375(11) . ?
C102 H102 0.9500 . ?
C103 C104 1.399(10) . ?
C103 H103 0.9500 . ?
C104 C105 1.411(10) . ?
C104 H104 0.9500 . ?
C105 C106 1.440(10) . ?
C106 H106 0.9500 . ?
C107 C108 1.531(10) . ?
C107 H10A 0.9900 . ?
C107 H10B 0.9900 . ?
C108 H10C 0.9900 . ?
C108 H10D 0.9900 . ?
C109 C110 1.532(10) . ?
C109 H10E 0.9900 . ?
C109 H10F 0.9900 . ?
C110 H11A 0.9900 . ?
C110 H11B 0.9900 . ?
C111 C112 1.505(10) . ?
C111 H11C 0.9900 . ?
C111 H11D 0.9900 . ?
C112 H11E 0.9900 . ?
C112 H11F 0.9900 . ?
C113 C114 1.419(10) . ?
C113 H113 0.9500 . ?
C114 C115 1.416(11) . ?
C114 C119 1.449(10) . ?
C115 C116 1.372(11) . ?
C115 H115 0.9500 . ?
C116 C117 1.403(12) . ?
C116 H116 0.9500 . ?
C117 C118 1.380(11) . ?
C117 H117 0.9500 . ?
C118 C119 1.408(10) . ?
C118 H118 0.9500 . ?
C120 C121 1.506(9) . ?
C120 H120 1.0000 . ?
C121 C122 1.391(10) . ?
C121 C126 1.397(10) . ?
C122 C123 1.380(10) . ?
C122 H122 0.9500 . ?
C123 C124 1.390(11) . ?
C123 H123 0.9500 . ?
C124 C125 1.364(11) . ?
C124 H124 0.9500 . ?
C125 C126 1.431(10) . ?
C125 H125 0.9500 . ?
C200 C205 1.410(11) . ?
C200 C201 1.426(11) . ?
C201 C202 1.385(14) . ?
C201 H201 0.9500 . ?
C202 C203 1.377(15) . ?
C202 H202 0.9500 . ?
C203 C204 1.379(13) . ?
C203 H203 0.9500 . ?
C204 C205 1.425(11) . ?
C204 H204 0.9500 . ?
C205 C206 1.449(11) . ?
C206 H206 0.9500 . ?
C207 C208 1.525(11) . ?
C207 H20A 0.9900 . ?
C207 H20B 0.9900 . ?
C208 H20C 0.9900 . ?
C208 H20D 0.9900 . ?
C209 C210 1.525(10) . ?
C209 H20E 0.9900 . ?
C209 H20F 0.9900 . ?
C210 H21A 0.9900 . ?
C210 H21B 0.9900 . ?
C211 C212 1.508(10) . ?
C211 H21C 0.9900 . ?
C211 H21D 0.9900 . ?
C212 H21E 0.9900 . ?
C212 H21F 0.9900 . ?
C213 C214 1.449(10) . ?
C213 H213 0.9500 . ?
C214 C219 1.419(10) . ?
C214 C215 1.419(10) . ?
C215 C216 1.361(11) . ?
C215 H215 0.9500 . ?
C216 C217 1.379(12) . ?
C216 H216 0.9500 . ?
C217 C218 1.384(11) . ?
C217 H217 0.9500 . ?
C218 C219 1.427(9) . ?
C218 H218 0.9500 . ?
C220 C221 1.512(10) . ?
C220 H220 1.0000 . ?
C221 C222 1.378(10) . ?
C221 C226 1.432(11) . ?
C222 C223 1.397(12) . ?
C222 H222 0.9500 . ?
C223 C224 1.382(13) . ?
C223 H223 0.9500 . ?
C224 C225 1.354(12) . ?
C224 H224 0.9500 . ?
C225 C226 1.414(10) . ?
C225 H225 0.9500 . ?
N1S C10S 1.102(19) . ?
C10S C11S 1.452(18) . ?
C11S H11G 0.9800 . ?
C11S H11H 0.9800 . ?
C11S H11I 0.9800 . ?
N2S C20S 1.16(2) . ?
C20S C21S 1.42(2) . ?
C21S H21G 0.9800 . ?
C21S H21H 0.9800 . ?
C21S H21I 0.9800 . ?
O1W H1WA 0.8678 . ?
O1W H1WB 0.6967 . ?
O2W H2WA 0.7474 . ?
O2W H2WB 0.8452 . ?
O3W H3WA 0.7791 . ?
O3W H3WB 0.8692 . ?
O4W H4WA 0.8409 . ?
O4W H4WB 0.8955 . ?

loop_
_geom_hbond_atom_site_label_D
_geom_hbond_atom_site_label_H
_geom_hbond_atom_site_label_A
_geom_hbond_distance_DH
_geom_hbond_distance_HA
_geom_hbond_distance_DA
_geom_hbond_angle_DHA
_geom_hbond_site_symmetry_A
O1W H1WA O101 0.87 1.90 2.750(8) 166.9 .
O1W H1WB O102 0.70 2.17 2.803(7) 151.2 .
O2W H2WA O1W 0.75 2.10 2.719(9) 140.7 .
O3W H3WB O201 0.87 2.02 2.878(8) 171.1 .
O3W H3WA O202 0.78 2.02 2.793(9) 169.8 .
O4W H4WA O3W 0.84 1.95 2.725(9) 152.2 .

loop_
_geom_torsion_atom_site_label_1
_geom_torsion_atom_site_label_2
_geom_torsion_atom_site_label_3
_geom_torsion_atom_site_label_4
_geom_torsion
_geom_torsion_site_symmetry_1
_geom_torsion_site_symmetry_2
_geom_torsion_site_symmetry_3
_geom_torsion_site_symmetry_4
_geom_torsion_publ_flag
O101 Zn11 Zn12 O11 78.0(3) . . . . ?
N101 Zn11 Zn12 O11 -74.0(5) . . . . ?
O103 Zn11 Zn12 O11 164.2(3) . . . . ?
N103 Zn11 Zn12 O11 -100.5(3) . . . . ?
O101 Zn11 Zn12 O102 -7.2(2) . . . . ?
O11 Zn11 Zn12 O102 -85.2(3) . . . . ?
N101 Zn11 Zn12 O102 -159.3(4) . . . . ?
O103 Zn11 Zn12 O102 79.0(2) . . . . ?
N103 Zn11 Zn12 O102 174.3(2) . . . . ?
O101 Zn11 Zn12 N102 153.0(4) . . . . ?
O11 Zn11 Zn12 N102 74.9(4) . . . . ?
N101 Zn11 Zn12 N102 0.9(6) . . . . ?
O103 Zn11 Zn12 N102 -120.9(4) . . . . ?
N103 Zn11 Zn12 N102 -25.6(4) . . . . ?
O101 Zn11 Zn12 O103 -86.2(2) . . . . ?
O11 Zn11 Zn12 O103 -164.2(3) . . . . ?
N101 Zn11 Zn12 O103 121.7(5) . . . . ?
N103 Zn11 Zn12 O103 95.3(2) . . . . ?
O101 Zn11 Zn12 N104 177.6(2) . . . . ?
O11 Zn11 Zn12 N104 99.6(3) . . . . ?
N101 Zn11 Zn12 N104 25.5(4) . . . . ?
O103 Zn11 Zn12 N104 -96.2(2) . . . . ?
N103 Zn11 Zn12 N104 -0.9(2) . . . . ?
O102 Zn12 O11 C10 -57.8(6) . . . . ?
N102 Zn12 O11 C10 45.3(7) . . . . ?
O103 Zn12 O11 C10 -155.1(6) . . . . ?
N104 Zn12 O11 C10 118.4(6) . . . . ?
Zn11 Zn12 O11 C10 -165.9(7) . . . . ?
O102 Zn12 O11 Zn11 108.1(2) . . . . ?
N102 Zn12 O11 Zn11 -148.8(2) . . . . ?
O103 Zn12 O11 Zn11 10.8(2) . . . . ?
N104 Zn12 O11 Zn11 -75.7(2) . . . . ?
O101 Zn11 O11 C10 55.0(6) . . . . ?
N101 Zn11 O11 C10 -41.9(7) . . . . ?
O103 Zn11 O11 C10 154.7(6) . . . . ?
N103 Zn11 O11 C10 -118.0(6) . . . . ?
Zn12 Zn11 O11 C10 165.4(7) . . . . ?
O101 Zn11 O11 Zn12 -110.4(2) . . . . ?
N101 Zn11 O11 Zn12 152.8(2) . . . . ?
O103 Zn11 O11 Zn12 -10.7(2) . . . . ?
N103 Zn11 O11 Zn12 76.6(2) . . . . ?
O203 Zn21 O12 C10 -22.1(7) . . . . ?
O201 Zn21 O12 C10 -117.4(7) . . . . ?
N201 Zn21 O12 C10 151.1(7) . . . . ?
N203 Zn21 O12 C10 68.8(7) . . . . ?
N202 Zn22 O13 C10 177.8(6) . . . . ?
O203 Zn22 O13 C10 -11.4(6) . . . . ?
O202 Zn22 O13 C10 84.2(6) . . . . ?
N204 Zn22 O13 C10 -99.7(6) . . . . ?
O11 Zn11 O101 C100 -115.3(6) . . . . ?
N101 Zn11 O101 C100 16.7(6) . . . . ?
O103 Zn11 O101 C100 163.0(5) . . . . ?
N103 Zn11 O101 C100 17.5(16) . . . . ?
Zn12 Zn11 O101 C100 -153.7(5) . . . . ?
O11 Zn12 O102 C119 102.3(5) . . . . ?
N102 Zn12 O102 C119 -28.3(5) . . . . ?
O103 Zn12 O102 C119 -173.7(5) . . . . ?
N104 Zn12 O102 C119 -59.6(12) . . . . ?
Zn11 Zn12 O102 C119 143.6(5) . . . . ?
O11 Zn12 O103 C126 -137.2(5) . . . . ?
O102 Zn12 O103 C126 119.9(5) . . . . ?
N102 Zn12 O103 C126 15.2(7) . . . . ?
N104 Zn12 O103 C126 -49.0(5) . . . . ?
Zn11 Zn12 O103 C126 -127.0(5) . . . . ?
O11 Zn12 O103 Zn11 -10.16(19) . . . . ?
O102 Zn12 O103 Zn11 -113.04(19) . . . . ?
N102 Zn12 O103 Zn11 142.2(3) . . . . ?
N104 Zn12 O103 Zn11 78.0(2) . . . . ?
O101 Zn11 O103 C126 -130.6(5) . . . . ?
O11 Zn11 O103 C126 134.5(5) . . . . ?
N101 Zn11 O103 C126 -23.9(6) . . . . ?
N103 Zn11 O103 C126 44.0(5) . . . . ?
Zn12 Zn11 O103 C126 124.5(5) . . . . ?
O101 Zn11 O103 Zn12 104.92(19) . . . . ?
O11 Zn11 O103 Zn12 10.02(19) . . . . ?
N101 Zn11 O103 Zn12 -148.4(3) . . . . ?
N103 Zn11 O103 Zn12 -80.5(2) . . . . ?
O101 Zn11 N101 C106 -6.1(6) . . . . ?
O11 Zn11 N101 C106 93.3(6) . . . . ?
O103 Zn11 N101 C106 -115.7(6) . . . . ?
N103 Zn11 N101 C106 174.1(6) . . . . ?
Zn12 Zn11 N101 C106 147.5(5) . . . . ?
O101 Zn11 N101 C107 176.2(5) . . . . ?
O11 Zn11 N101 C107 -84.4(5) . . . . ?
O103 Zn11 N101 C107 66.6(6) . . . . ?
N103 Zn11 N101 C107 -3.6(5) . . . . ?
Zn12 Zn11 N101 C107 -30.2(7) . . . . ?
O11 Zn12 N102 C113 -86.9(6) . . . . ?
O102 Zn12 N102 C113 22.0(5) . . . . ?
O103 Zn12 N102 C113 129.2(5) . . . . ?
N104 Zn12 N102 C113 -164.4(6) . . . . ?
Zn11 Zn12 N102 C113 -139.6(4) . . . . ?
O11 Zn12 N102 C112 80.6(5) . . . . ?
O102 Zn12 N102 C112 -170.5(5) . . . . ?
O103 Zn12 N102 C112 -63.3(6) . . . . ?
N104 Zn12 N102 C112 3.1(4) . . . . ?
Zn11 Zn12 N102 C112 27.9(7) . . . . ?
O101 Zn11 N103 C120 150.7(11) . . . . ?
O11 Zn11 N103 C120 -76.2(5) . . . . ?
N101 Zn11 N103 C120 151.5(5) . . . . ?
O103 Zn11 N103 C120 4.5(5) . . . . ?
Zn12 Zn11 N103 C120 -37.8(4) . . . . ?
O101 Zn11 N103 C108 27.9(14) . . . . ?
O11 Zn11 N103 C108 161.0(4) . . . . ?
N101 Zn11 N103 C108 28.7(4) . . . . ?
O103 Zn11 N103 C108 -118.3(4) . . . . ?
Zn12 Zn11 N103 C108 -160.6(4) . . . . ?
O101 Zn11 N103 C109 -92.8(13) . . . . ?
O11 Zn11 N103 C109 40.4(5) . . . . ?
N101 Zn11 N103 C109 -92.0(5) . . . . ?
O103 Zn11 N103 C109 121.0(5) . . . . ?
Zn12 Zn11 N103 C109 78.7(4) . . . . ?
O11 Zn12 N104 C111 -159.0(4) . . . . ?
O102 Zn12 N104 C111 3.5(12) . . . . ?
N102 Zn12 N104 C111 -28.6(4) . . . . ?
O103 Zn12 N104 C111 118.8(4) . . . . ?
Zn11 Zn12 N104 C111 161.7(4) . . . . ?
O11 Zn12 N104 C120 79.0(5) . . . . ?
O102 Zn12 N104 C120 -118.5(10) . . . . ?
N102 Zn12 N104 C120 -150.6(5) . . . . ?
O103 Zn12 N104 C120 -3.2(4) . . . . ?
Zn11 Zn12 N104 C120 39.7(4) . . . . ?
O11 Zn12 N104 C110 -38.0(4) . . . . ?
O102 Zn12 N104 C110 124.4(10) . . . . ?
N102 Zn12 N104 C110 92.3(5) . . . . ?
O103 Zn12 N104 C110 -120.3(4) . . . . ?
Zn11 Zn12 N104 C110 -77.4(4) . . . . ?
O12 Zn21 O201 C200 -63.2(5) . . . . ?
O203 Zn21 O201 C200 -171.9(5) . . . . ?
N201 Zn21 O201 C200 38.1(5) . . . . ?
N203 Zn21 O201 C200 100.7(7) . . . . ?
O13 Zn22 O202 C219 83.2(6) . . . . ?
N202 Zn22 O202 C219 -25.8(6) . . . . ?
O203 Zn22 O202 C219 -167.3(5) . . . . ?
N204 Zn22 O202 C219 -80.7(11) . . . . ?
O12 Zn21 O203 C226 161.0(5) . . . . ?
O201 Zn21 O203 C226 -99.3(5) . . . . ?
N201 Zn21 O203 C226 -5.7(7) . . . . ?
N203 Zn21 O203 C226 58.3(5) . . . . ?
O12 Zn21 O203 Zn22 30.1(3) . . . . ?
O201 Zn21 O203 Zn22 129.7(2) . . . . ?
N201 Zn21 O203 Zn22 -136.6(4) . . . . ?
N203 Zn21 O203 Zn22 -72.6(2) . . . . ?
O13 Zn22 O203 C226 -146.8(5) . . . . ?
N202 Zn22 O203 C226 19.2(7) . . . . ?
O202 Zn22 O203 C226 115.4(5) . . . . ?
N204 Zn22 O203 C226 -50.7(5) . . . . ?
O13 Zn22 O203 Zn21 -18.9(3) . . . . ?
N202 Zn22 O203 Zn21 147.1(3) . . . . ?
O202 Zn22 O203 Zn21 -116.6(2) . . . . ?
N204 Zn22 O203 Zn21 77.2(2) . . . . ?
O12 Zn21 N201 C206 66.0(6) . . . . ?
O203 Zn21 N201 C206 -126.9(6) . . . . ?
O201 Zn21 N201 C206 -32.5(6) . . . . ?
N203 Zn21 N201 C206 167.5(6) . . . . ?
O12 Zn21 N201 C207 -97.1(5) . . . . ?
O203 Zn21 N201 C207 70.0(7) . . . . ?
O201 Zn21 N201 C207 164.4(5) . . . . ?
N203 Zn21 N201 C207 4.4(4) . . . . ?
O13 Zn22 N202 C213 -84.0(6) . . . . ?
O203 Zn22 N202 C213 109.9(5) . . . . ?
O202 Zn22 N202 C213 13.1(6) . . . . ?
N204 Zn22 N202 C213 -178.4(6) . . . . ?
O13 Zn22 N202 C212 89.8(5) . . . . ?
O203 Zn22 N202 C212 -76.2(6) . . . . ?
O202 Zn22 N202 C212 -173.1(5) . . . . ?
N204 Zn22 N202 C212 -4.6(5) . . . . ?
O12 Zn21 N203 C220 -116.6(4) . . . . ?
O203 Zn21 N203 C220 -8.8(4) . . . . ?
O201 Zn21 N203 C220 79.7(7) . . . . ?
N201 Zn21 N203 C220 144.1(5) . . . . ?
O12 Zn21 N203 C208 123.1(4) . . . . ?
O203 Zn21 N203 C208 -129.0(4) . . . . ?
O201 Zn21 N203 C208 -40.5(8) . . . . ?
N201 Zn21 N203 C208 23.8(4) . . . . ?
O12 Zn21 N203 C209 2.1(5) . . . . ?
O203 Zn21 N203 C209 110.0(5) . . . . ?
O201 Zn21 N203 C209 -161.5(5) . . . . ?
N201 Zn21 N203 C209 -97.2(5) . . . . ?
O13 Zn22 N204 C220 107.3(5) . . . . ?
N202 Zn22 N204 C220 -144.8(5) . . . . ?
O203 Zn22 N204 C220 -1.4(5) . . . . ?
O202 Zn22 N204 C220 -88.9(10) . . . . ?
O13 Zn22 N204 C211 -129.7(4) . . . . ?
N202 Zn22 N204 C211 -21.8(4) . . . . ?
O203 Zn22 N204 C211 121.6(4) . . . . ?
O202 Zn22 N204 C211 34.1(11) . . . . ?
O13 Zn22 N204 C210 -9.4(5) . . . . ?
N202 Zn22 N204 C210 98.5(5) . . . . ?
O203 Zn22 N204 C210 -118.1(5) . . . . ?
O202 Zn22 N204 C210 154.4(8) . . . . ?
Zn22 O13 C10 O12 30.7(12) . . . . ?
Zn22 O13 C10 O11 -153.0(5) . . . . ?
Zn21 O12 C10 O13 -11.5(12) . . . . ?
Zn21 O12 C10 O11 172.1(5) . . . . ?
Zn12 O11 C10 O13 2.0(10) . . . . ?
Zn11 O11 C10 O13 -159.8(5) . . . . ?
Zn12 O11 C10 O12 178.9(5) . . . . ?
Zn11 O11 C10 O12 17.0(10) . . . . ?
Zn11 O101 C100 C101 162.5(5) . . . . ?
Zn11 O101 C100 C105 -18.5(10) . . . . ?
O101 C100 C101 C102 177.5(7) . . . . ?
C105 C100 C101 C102 -1.5(11) . . . . ?
C100 C101 C102 C103 -1.2(12) . . . . ?
C101 C102 C103 C104 2.6(11) . . . . ?
C102 C103 C104 C105 -1.3(11) . . . . ?
C103 C104 C105 C106 177.2(6) . . . . ?
C103 C104 C105 C100 -1.5(10) . . . . ?
O101 C100 C105 C104 -176.2(6) . . . . ?
C101 C100 C105 C104 2.8(10) . . . . ?
O101 C100 C105 C106 5.1(11) . . . . ?
C101 C100 C105 C106 -175.8(6) . . . . ?
C107 N101 C106 C105 174.6(7) . . . . ?
Zn11 N101 C106 C105 -3.0(11) . . . . ?
C104 C105 C106 N101 -172.5(7) . . . . ?
C100 C105 C106 N101 6.2(12) . . . . ?
C106 N101 C107 C108 159.9(6) . . . . ?
Zn11 N101 C107 C108 -22.2(7) . . . . ?
C120 N103 C108 C107 -172.4(5) . . . . ?
C109 N103 C108 C107 70.1(7) . . . . ?
Zn11 N103 C108 C107 -48.2(6) . . . . ?
N101 C107 C108 N103 48.6(7) . . . . ?
C120 N103 C109 C110 27.7(6) . . . . ?
C108 N103 C109 C110 150.0(5) . . . . ?
Zn11 N103 C109 C110 -95.2(5) . . . . ?
C111 N104 C110 C109 -151.1(6) . . . . ?
C120 N104 C110 C109 -28.6(6) . . . . ?
Zn12 N104 C110 C109 94.9(5) . . . . ?
N103 C109 C110 N104 0.8(7) . . . . ?
C120 N104 C111 C112 172.8(5) . . . . ?
C110 N104 C111 C112 -70.1(7) . . . . ?
Zn12 N104 C111 C112 49.6(6) . . . . ?
C113 N102 C112 C111 -168.8(6) . . . . ?
Zn12 N102 C112 C111 23.3(7) . . . . ?
N104 C111 C112 N102 -50.7(7) . . . . ?
C112 N102 C113 C114 -178.5(6) . . . . ?
Zn12 N102 C113 C114 -11.1(9) . . . . ?
N102 C113 C114 C115 177.4(6) . . . . ?
N102 C113 C114 C119 -4.0(11) . . . . ?
C113 C114 C115 C116 -179.3(7) . . . . ?
C119 C114 C115 C116 2.0(10) . . . . ?
C114 C115 C116 C117 -1.0(11) . . . . ?
C115 C116 C117 C118 -0.1(11) . . . . ?
C116 C117 C118 C119 0.0(11) . . . . ?
Zn12 O102 C119 C118 -158.7(5) . . . . ?
Zn12 O102 C119 C114 22.7(9) . . . . ?
C117 C118 C119 O102 -177.6(6) . . . . ?
C117 C118 C119 C114 1.0(10) . . . . ?
C115 C114 C119 O102 176.6(6) . . . . ?
C113 C114 C119 O102 -2.0(10) . . . . ?
C115 C114 C119 C118 -2.0(9) . . . . ?
C113 C114 C119 C118 179.4(6) . . . . ?
C108 N103 C120 N104 -168.0(5) . . . . ?
C109 N103 C120 N104 -45.5(6) . . . . ?
Zn11 N103 C120 N104 74.1(5) . . . . ?
C108 N103 C120 C121 70.4(7) . . . . ?
C109 N103 C120 C121 -167.1(6) . . . . ?
Zn11 N103 C120 C121 -47.5(7) . . . . ?
C111 N104 C120 N103 168.6(5) . . . . ?
C110 N104 C120 N103 45.8(6) . . . . ?
Zn12 N104 C120 N103 -75.6(5) . . . . ?
C111 N104 C120 C121 -67.9(7) . . . . ?
C110 N104 C120 C121 169.4(5) . . . . ?
Zn12 N104 C120 C121 48.0(6) . . . . ?
N103 C120 C121 C122 -124.3(7) . . . . ?
N104 C120 C121 C122 120.9(7) . . . . ?
N103 C120 C121 C126 57.4(9) . . . . ?
N104 C120 C121 C126 -57.4(9) . . . . ?
C126 C121 C122 C123 0.4(12) . . . . ?
C120 C121 C122 C123 -177.9(7) . . . . ?
C121 C122 C123 C124 0.9(13) . . . . ?
C122 C123 C124 C125 -2.1(12) . . . . ?
C123 C124 C125 C126 2.1(12) . . . . ?
Zn12 O103 C126 C121 60.9(8) . . . . ?
Zn11 O103 C126 C121 -52.2(8) . . . . ?
Zn12 O103 C126 C125 -119.1(6) . . . . ?
Zn11 O103 C126 C125 127.8(6) . . . . ?
C122 C121 C126 O103 179.6(7) . . . . ?
C120 C121 C126 O103 -2.2(11) . . . . ?
C122 C121 C126 C125 -0.4(11) . . . . ?
C120 C121 C126 C125 177.8(6) . . . . ?
C124 C125 C126 O103 179.2(7) . . . . ?
C124 C125 C126 C121 -0.8(11) . . . . ?
Zn21 O201 C200 C205 -29.6(9) . . . . ?
Zn21 O201 C200 C201 152.0(6) . . . . ?
O201 C200 C201 C202 179.0(7) . . . . ?
C205 C200 C201 C202 0.5(12) . . . . ?
C200 C201 C202 C203 0.1(13) . . . . ?
C201 C202 C203 C204 -0.6(13) . . . . ?
C202 C203 C204 C205 0.4(12) . . . . ?
O201 C200 C205 C204 -179.1(7) . . . . ?
C201 C200 C205 C204 -0.7(10) . . . . ?
O201 C200 C205 C206 1.3(11) . . . . ?
C201 C200 C205 C206 179.7(7) . . . . ?
C203 C204 C205 C200 0.3(11) . . . . ?
C203 C204 C205 C206 179.9(7) . . . . ?
C207 N201 C206 C205 179.2(6) . . . . ?
Zn21 N201 C206 C205 16.8(10) . . . . ?
C200 C205 C206 N201 6.1(11) . . . . ?
C204 C205 C206 N201 -173.5(7) . . . . ?
C206 N201 C207 C208 164.5(6) . . . . ?
Zn21 N201 C207 C208 -31.9(7) . . . . ?
C220 N203 C208 C207 -168.9(6) . . . . ?
C209 N203 C208 C207 73.3(7) . . . . ?
Zn21 N203 C208 C207 -47.5(6) . . . . ?
N201 C207 C208 N203 55.1(8) . . . . ?
C220 N203 C209 C210 23.2(6) . . . . ?
C208 N203 C209 C210 145.2(6) . . . . ?
Zn21 N203 C209 C210 -100.5(5) . . . . ?
C220 N204 C210 C209 -30.3(7) . . . . ?
C211 N204 C210 C209 -152.9(5) . . . . ?
Zn22 N204 C210 C209 93.4(5) . . . . ?
N203 C209 C210 N204 4.2(7) . . . . ?
C220 N204 C211 C212 168.9(6) . . . . ?
C210 N204 C211 C212 -73.4(7) . . . . ?
Zn22 N204 C211 C212 44.0(6) . . . . ?
C213 N202 C212 C211 -155.2(6) . . . . ?
Zn22 N202 C212 C211 30.5(7) . . . . ?
N204 C211 C212 N202 -51.4(8) . . . . ?
C212 N202 C213 C214 -173.0(6) . . . . ?
Zn22 N202 C213 C214 0.6(9) . . . . ?
N202 C213 C214 C219 -9.4(11) . . . . ?
N202 C213 C214 C215 171.5(6) . . . . ?
C219 C214 C215 C216 4.3(10) . . . . ?
C213 C214 C215 C216 -176.6(6) . . . . ?
C214 C215 C216 C217 -1.6(11) . . . . ?
C215 C216 C217 C218 -1.1(11) . . . . ?
C216 C217 C218 C219 1.0(11) . . . . ?
Zn22 O202 C219 C214 25.5(9) . . . . ?
Zn22 O202 C219 C218 -156.3(5) . . . . ?
C215 C214 C219 O202 174.1(6) . . . . ?
C213 C214 C219 O202 -5.0(11) . . . . ?
C215 C214 C219 C218 -4.2(10) . . . . ?
C213 C214 C219 C218 176.8(6) . . . . ?
C217 C218 C219 O202 -176.7(7) . . . . ?
C217 C218 C219 C214 1.7(10) . . . . ?
C211 N204 C220 N203 167.7(5) . . . . ?
C210 N204 C220 N203 44.7(6) . . . . ?
Zn22 N204 C220 N203 -74.7(5) . . . . ?
C211 N204 C220 C221 -70.6(7) . . . . ?
C210 N204 C220 C221 166.4(6) . . . . ?
Zn22 N204 C220 C221 47.0(7) . . . . ?
C208 N203 C220 N204 -164.6(5) . . . . ?
C209 N203 C220 N204 -41.9(6) . . . . ?
Zn21 N203 C220 N204 81.2(5) . . . . ?
C208 N203 C220 C221 73.6(7) . . . . ?
C209 N203 C220 C221 -163.8(6) . . . . ?
Zn21 N203 C220 C221 -40.6(6) . . . . ?
N204 C220 C221 C222 124.2(8) . . . . ?
N203 C220 C221 C222 -121.1(8) . . . . ?
N204 C220 C221 C226 -55.6(9) . . . . ?
N203 C220 C221 C226 59.1(9) . . . . ?
C226 C221 C222 C223 0.3(12) . . . . ?
C220 C221 C222 C223 -179.5(7) . . . . ?
C221 C222 C223 C224 2.0(13) . . . . ?
C222 C223 C224 C225 -2.6(14) . . . . ?
C223 C224 C225 C226 1.0(14) . . . . ?
Zn21 O203 C226 C225 116.2(7) . . . . ?
Zn22 O203 C226 C225 -118.1(7) . . . . ?
Zn21 O203 C226 C221 -63.7(8) . . . . ?
Zn22 O203 C226 C221 61.9(8) . . . . ?
C224 C225 C226 O203 -178.6(7) . . . . ?
C224 C225 C226 C221 1.3(12) . . . . ?
C222 C221 C226 O203 178.0(7) . . . . ?
C220 C221 C226 O203 -2.2(11) . . . . ?
C222 C221 C226 C225 -1.9(11) . . . . ?
C220 C221 C226 C225 177.9(7) . . . . ?
